data_7033248
loop_
_publ_author_name
'Liu, Bo'
'Ma, Xueji'
'Wu, Feifei'
'Chen, Wanzhi'

_publ_section_title
;
 Simple synthesis of neutral and cationic Cu-NHC complexes.
;
_journal_issue 4
_journal_name_full 'Dalton transactions (Cambridge, England : 2003)'
_journal_page_first 1836
_journal_page_last 1844
_journal_paper_doi 10.1039/c4dt02986k
_journal_volume 44
_journal_year 2015
_chemical_formula_sum 'C81 H72 Cu3 F18 N24 P3'
_chemical_formula_weight 2007.16
_chemical_name_systematic
; 
 ? 
;
_space_group_IT_number 15
_symmetry_cell_setting monoclinic
_symmetry_space_group_name_Hall '-C 2yc'
_symmetry_space_group_name_H-M 'C 1 2/c 1'
_atom_sites_solution_hydrogens geom
_atom_sites_solution_primary direct
_atom_sites_solution_secondary difmap
_audit_creation_method SHELXL-97
_audit_update_record
;
2014-11-24 deposited with the CCDC.
2014-11-27 downloaded from the CCDC.
;
_cell_angle_alpha 90.00
_cell_angle_beta 97.939(2)
_cell_angle_gamma 90.00
_cell_formula_units_Z 4
_cell_length_a 19.3418(6)
_cell_length_b 20.3706(5)
_cell_length_c 25.5215(7)
_cell_measurement_reflns_used 5950
_cell_measurement_temperature 293(2)
_cell_measurement_theta_max 29.2055
_cell_measurement_theta_min 3.2173
_cell_volume 9959.2(5)
_computing_cell_refinement 'Bruker FRAMBO'
_computing_data_collection 'Bruker FRAMBO'
_computing_data_reduction 'Bruker SAINT'
_computing_molecular_graphics 'Bruker SHELXTL'
_computing_publication_material 'Bruker SHELXTL'
_computing_structure_refinement 'SHELXL-97 (Sheldrick, 1997)'
_computing_structure_solution 'SHELXS-97 (Sheldrick, 1990)'
_diffrn_ambient_temperature 293(2)
_diffrn_measured_fraction_theta_full 0.996
_diffrn_measured_fraction_theta_max 0.996
_diffrn_measurement_device_type 'multiwire proportional'
_diffrn_measurement_method 'phi and omega scans'
_diffrn_radiation_monochromator graphite
_diffrn_radiation_source 'fine-focus sealed tube'
_diffrn_radiation_type MoK\a
_diffrn_radiation_wavelength 0.71073
_diffrn_reflns_av_R_equivalents 0.0334
_diffrn_reflns_av_sigmaI/netI 0.0517
_diffrn_reflns_limit_h_max 22
_diffrn_reflns_limit_h_min -17
_diffrn_reflns_limit_k_max 24
_diffrn_reflns_limit_k_min -20
_diffrn_reflns_limit_l_max 30
_diffrn_reflns_limit_l_min -28
_diffrn_reflns_number 19305
_diffrn_reflns_theta_full 25.01
_diffrn_reflns_theta_max 25.01
_diffrn_reflns_theta_min 3.22
_exptl_absorpt_coefficient_mu 0.769
_exptl_absorpt_correction_T_max 0.7910
_exptl_absorpt_correction_T_min 0.7383
_exptl_absorpt_correction_type multi-scan
_exptl_absorpt_process_details sadabs
_exptl_crystal_colour colorless
_exptl_crystal_density_diffrn 1.339
_exptl_crystal_density_method 'not measured'
_exptl_crystal_description block
_exptl_crystal_F_000 4080
_exptl_crystal_size_max 0.42
_exptl_crystal_size_mid 0.35
_exptl_crystal_size_min 0.32
_platon_squeeze_details
;
;
_refine_diff_density_max 0.669
_refine_diff_density_min -0.421
_refine_diff_density_rms 0.080
_refine_ls_extinction_method none
_refine_ls_goodness_of_fit_ref 1.029
_refine_ls_hydrogen_treatment constr
_refine_ls_matrix_type full
_refine_ls_number_parameters 650
_refine_ls_number_reflns 8750
_refine_ls_number_restraints 52
_refine_ls_restrained_S_all 1.035
_refine_ls_R_factor_all 0.0945
_refine_ls_R_factor_gt 0.0703
_refine_ls_shift/su_max 0.000
_refine_ls_shift/su_mean 0.000
_refine_ls_structure_factor_coef Fsqd
_refine_ls_weighting_details 'calc w=1/[\s^2^(Fo^2^)+(0.0750P)^2^+45.0000P] where P=(Fo^2^+2Fc^2^)/3'
_refine_ls_weighting_scheme calc
_refine_ls_wR_factor_gt 0.1771
_refine_ls_wR_factor_ref 0.1884
_reflns_number_gt 6425
_reflns_number_total 8750
_reflns_threshold_expression >2sigma(I)
_cod_data_source_file c4dt02986k2.cif
_cod_data_source_block complex_2l
_cod_depositor_comments
;
The following automatic conversions were performed:

'_symmetry_cell_setting' value 'Monoclinic' changed to 'monoclinic'
according to
/usr/data/users/saulius/crontab/automatic-downloads/rss-feeds/RSC/lib/dictionaries/cif_core.dic
dictionary named 'cif_core.dic' version 2.4.2 from 2011-04-26.

Automatic conversion script
Id: cif_fix_values 2935 2014-11-11 08:27:57Z andrius 

 Adding full bibliography for 7033248--7033249.cif.
;
_cod_original_sg_symbol_H-M 'C2/c  '
_cod_database_code 7033248

loop_
_symmetry_equiv_pos_as_xyz
'x, y, z'
'-x, y, -z+1/2'
'x+1/2, y+1/2, z'
'-x+1/2, y+1/2, -z+1/2'
'-x, -y, -z'
'x, -y, z-1/2'
'-x+1/2, -y+1/2, -z'
'x+1/2, -y+1/2, z-1/2'

loop_
_atom_site_label
_atom_site_type_symbol
_atom_site_fract_x
_atom_site_fract_y
_atom_site_fract_z
_atom_site_U_iso_or_equiv
_atom_site_adp_type
_atom_site_occupancy
_atom_site_symmetry_multiplicity
_atom_site_calc_flag
_atom_site_refinement_flags
_atom_site_disorder_assembly
_atom_site_disorder_group
Cu1 Cu 0.5000 1.04007(4) 0.2500 0.0372(2) Uani 1 2 d S . .
Cu2 Cu 0.43479(3) 0.93231(3) 0.23775(2) 0.04077(19) Uani 1 1 d . . .
N2 N 0.3623(2) 0.9066(2) 0.28848(19) 0.0581(12) Uani 1 1 d . . .
C8 C 0.3322(3) 0.9520(3) 0.3169(2) 0.0640(15) Uani 1 1 d . A .
N4 N 0.3461(2) 1.04284(19) 0.25863(16) 0.0462(10) Uani 1 1 d . A .
N5 N 0.3689(2) 1.04989(18) 0.17833(15) 0.0421(9) Uani 1 1 d . A .
C20 C 0.4646(3) 1.1014(3) 0.14067(19) 0.0485(12) Uani 1 1 d . A .
N7 N 0.5060(2) 1.10553(19) 0.18798(15) 0.0444(9) Uani 1 1 d . . .
N8 N 0.5526(2) 1.1522(2) 0.18621(18) 0.0567(11) Uani 1 1 d . . .
N9 N 0.4988(2) 0.81101(18) 0.20758(15) 0.0420(9) Uani 1 1 d . A .
C35 C 0.4161(3) 0.8532(2) 0.13553(19) 0.0489(12) Uani 1 1 d . A .
N11 N 0.3836(2) 0.89331(19) 0.16610(16) 0.0483(10) Uani 1 1 d . . .
N12 N 0.3191(2) 0.9047(2) 0.14376(19) 0.0610(12) Uani 1 1 d . A .
C10 C 0.3495(3) 1.0225(3) 0.3131(2) 0.0620(15) Uani 1 1 d . . .
H10A H 0.3171 1.0485 0.3302 0.074 Uiso 1 1 calc R A .
H10B H 0.3962 1.0304 0.3313 0.074 Uiso 1 1 calc R . .
C11 C 0.3947(2) 1.0271(2) 0.22730(18) 0.0410(10) Uani 1 1 d . . .
C12 C 0.2887(3) 1.0722(3) 0.2300(3) 0.0614(15) Uani 1 1 d . . .
C13 C 0.2265(4) 1.0948(3) 0.2443(4) 0.098(3) Uani 1 1 d . A .
H13 H 0.2168 1.0932 0.2790 0.117 Uiso 1 1 calc R . .
C14 C 0.1795(5) 1.1199(5) 0.2031(7) 0.147(5) Uani 1 1 d . . .
H14 H 0.1360 1.1336 0.2104 0.176 Uiso 1 1 calc R A .
C15 C 0.1939(4) 1.1253(5) 0.1528(6) 0.131(4) Uani 1 1 d . A .
H15 H 0.1608 1.1441 0.1273 0.157 Uiso 1 1 calc R . .
C16 C 0.2565(3) 1.1038(4) 0.1385(3) 0.093(2) Uani 1 1 d . . .
H16 H 0.2662 1.1070 0.1039 0.112 Uiso 1 1 calc R A .
C17 C 0.3034(3) 1.0774(3) 0.1782(3) 0.0622(16) Uani 1 1 d . A .
C18 C 0.4091(3) 1.0497(3) 0.13339(19) 0.0536(13) Uani 1 1 d . . .
H18A H 0.3780 1.0578 0.1008 0.064 Uiso 1 1 calc R A .
H18B H 0.4305 1.0069 0.1306 0.064 Uiso 1 1 calc R . .
C19 C 0.4873(3) 1.1465(3) 0.1081(2) 0.0668(16) Uani 1 1 d . . .
H19 H 0.4693 1.1551 0.0731 0.080 Uiso 1 1 calc R A .
N6 N 0.5417(2) 1.1762(2) 0.13755(19) 0.0634(13) Uani 1 1 d . A .
C21 C 0.5857(4) 1.2315(4) 0.1238(3) 0.092(2) Uani 1 1 d . . .
H21A H 0.5817 1.2677 0.1479 0.110 Uiso 1 1 calc R A .
H21B H 0.5688 1.2465 0.0883 0.110 Uiso 1 1 calc R . .
C22 C 0.6608(4) 1.2120(4) 0.1268(3) 0.0739(18) Uani 1 1 d . A .
C23 C 0.7104(5) 1.2433(4) 0.1627(3) 0.091(2) Uani 1 1 d . . .
H23 H 0.6968 1.2750 0.1854 0.109 Uiso 1 1 calc R A .
C24 C 0.7793(5) 1.2274(5) 0.1647(4) 0.112(3) Uani 1 1 d . A .
H24 H 0.8119 1.2488 0.1890 0.135 Uiso 1 1 calc R . .
C25 C 0.8013(5) 1.1825(6) 0.1329(4) 0.118(3) Uani 1 1 d . . .
H25 H 0.8485 1.1725 0.1352 0.141 Uiso 1 1 calc R A .
C26 C 0.7518(6) 1.1502(5) 0.0955(4) 0.118(3) Uani 1 1 d . A .
H26 H 0.7662 1.1192 0.0725 0.142 Uiso 1 1 calc R . .
C27 C 0.6821(5) 1.1656(5) 0.0936(3) 0.098(2) Uani 1 1 d . . .
H27 H 0.6491 1.1442 0.0696 0.117 Uiso 1 1 calc R A .
C28 C 0.2818(5) 0.9767(4) 0.0179(3) 0.099(2) Uani 1 1 d . . .
H28 H 0.3255 0.9581 0.0167 0.119 Uiso 1 1 calc R . .
C29 C 0.2675(9) 1.0374(6) -0.0025(5) 0.179(6) Uani 1 1 d U . .
H29 H 0.3017 1.0616 -0.0161 0.215 Uiso 1 1 calc R . .
C30 C 0.2023(12) 1.0623(7) -0.0028(8) 0.217(9) Uani 1 1 d U . .
H30 H 0.1914 1.1026 -0.0190 0.261 Uiso 1 1 calc R . .
C31 C 0.1537(8) 1.0311(7) 0.0195(7) 0.181(7) Uani 1 1 d . . .
H31 H 0.1104 1.0505 0.0204 0.218 Uiso 1 1 calc R . .
C32 C 0.1671(5) 0.9712(5) 0.0407(4) 0.122(3) Uani 1 1 d . . .
H32 H 0.1326 0.9490 0.0557 0.146 Uiso 1 1 calc R . .
C33 C 0.2319(4) 0.9423(3) 0.0403(3) 0.0765(19) Uani 1 1 d . . .
C34 C 0.2453(4) 0.8740(3) 0.0628(3) 0.081(2) Uani 1 1 d . A .
H34A H 0.2076 0.8615 0.0822 0.097 Uiso 1 1 calc R . .
H34B H 0.2466 0.8430 0.0342 0.097 Uiso 1 1 calc R . .
N10 N 0.3117(3) 0.8717(2) 0.09828(19) 0.0626(13) Uani 1 1 d . . .
C36 C 0.3696(3) 0.8391(3) 0.0915(2) 0.0622(15) Uani 1 1 d . A .
H36 H 0.3768 0.8125 0.0630 0.075 Uiso 1 1 calc R . .
C37 C 0.4900(3) 0.8335(3) 0.15291(19) 0.0508(12) Uani 1 1 d . . .
H37A H 0.5029 0.7986 0.1303 0.061 Uiso 1 1 calc R A .
H37B H 0.5206 0.8706 0.1497 0.061 Uiso 1 1 calc R . .
C38 C 0.5000 0.8512(3) 0.2500 0.0415(15) Uani 1 2 d S . .
C39 C 0.4984(2) 0.7455(2) 0.22284(19) 0.0442(11) Uani 1 1 d . . .
C40 C 0.4957(3) 0.6875(3) 0.1946(3) 0.0589(14) Uani 1 1 d . A .
H40 H 0.4929 0.6879 0.1579 0.071 Uiso 1 1 calc R . .
C41 C 0.4973(3) 0.6301(3) 0.2215(3) 0.0716(17) Uani 1 1 d . . .
H41 H 0.4948 0.5905 0.2033 0.086 Uiso 1 1 calc R A .
N1A N 0.3503(8) 0.8507(8) 0.3090(5) 0.052(3) Uani 0.50 1 d P A 1
C6B C 0.2093(4) 0.7900(4) 0.3540(3) 0.057(3) Uani 0.50 1 d PG A 1
C5B C 0.1905(5) 0.7515(4) 0.3093(3) 0.077(3) Uani 0.50 1 d PG A 1
H5B H 0.2247 0.7311 0.2929 0.093 Uiso 0.50 1 calc PR A 1
C4B C 0.1204(5) 0.7434(4) 0.2894(3) 0.075(2) Uani 0.50 1 d PG A 1
H4B H 0.1078 0.7176 0.2595 0.090 Uiso 0.50 1 calc PR A 1
C3B C 0.0693(4) 0.7739(5) 0.3140(4) 0.108(6) Uani 0.50 1 d PG A 1
H3B H 0.0224 0.7685 0.3006 0.129 Uiso 0.50 1 calc PR A 1
C2B C 0.0881(4) 0.8124(5) 0.3586(4) 0.108(5) Uani 0.50 1 d PG A 1
H2B H 0.0539 0.8328 0.3751 0.129 Uiso 0.50 1 calc PR A 1
C1B C 0.1582(5) 0.8205(5) 0.3786(3) 0.080(4) Uani 0.50 1 d PG A 1
H1B H 0.1708 0.8463 0.4085 0.096 Uiso 0.50 1 calc PR A 1
C7B C 0.2845(8) 0.8021(7) 0.3754(7) 0.082(4) Uani 0.50 1 d P A 1
H7BA H 0.3116 0.7631 0.3704 0.098 Uiso 0.50 1 calc PR A 1
H7BB H 0.2885 0.8109 0.4130 0.098 Uiso 0.50 1 calc PR A 1
N3B N 0.3130(7) 0.8593(6) 0.3480(5) 0.075(2) Uani 0.50 1 d P A 1
C9B C 0.3035(10) 0.9211(10) 0.3581(7) 0.077(3) Uani 0.50 1 d P A 1
H9B H 0.2830 0.9398 0.3854 0.093 Uiso 0.50 1 calc PR A 1
N1B N 0.3311(9) 0.8441(9) 0.2861(6) 0.060(4) Uani 0.50 1 d P A -2
C6A C 0.2444(6) 0.7871(5) 0.3885(4) 0.081(5) Uani 0.50 1 d PG A -2
C5A C 0.1864(5) 0.7748(5) 0.4136(6) 0.119(7) Uani 0.50 1 d PG A -2
H5A H 0.1421 0.7734 0.3940 0.143 Uiso 0.50 1 calc PR A -2
C4A C 0.1945(7) 0.7647(5) 0.4679(6) 0.130(8) Uani 0.50 1 d PG A -2
H4A H 0.1557 0.7565 0.4847 0.156 Uiso 0.50 1 calc PR A -2
C3A C 0.2607(9) 0.7668(6) 0.4972(4) 0.119(7) Uani 0.50 1 d PG A -2
H3A H 0.2661 0.7600 0.5335 0.142 Uiso 0.50 1 calc PR A -2
C2A C 0.3187(7) 0.7791(6) 0.4721(5) 0.123(7) Uani 0.50 1 d PG A -2
H2A H 0.3630 0.7805 0.4916 0.148 Uiso 0.50 1 calc PR A -2
C1A C 0.3106(5) 0.7892(6) 0.4177(5) 0.104(5) Uani 0.50 1 d PG A -2
H1A H 0.3494 0.7974 0.4009 0.124 Uiso 0.50 1 calc PR A -2
C7A C 0.2380(9) 0.7985(7) 0.3319(7) 0.087(5) Uani 0.50 1 d P A -2
H7AA H 0.2515 0.7589 0.3148 0.105 Uiso 0.50 1 calc PR A -2
H7AB H 0.1895 0.8073 0.3186 0.105 Uiso 0.50 1 calc PR A -2
N3A N 0.2800(6) 0.8526(5) 0.3173(5) 0.068(3) Uani 0.50 1 d P A -2
C9A C 0.2767(9) 0.9153(10) 0.3333(7) 0.084(5) Uani 0.50 1 d P A -2
H9A H 0.2429 0.9321 0.3522 0.101 Uiso 0.50 1 calc PR A -2
P1 P 0.48466(12) 0.68550(11) 0.02040(7) 0.0874(6) Uani 1 1 d . . .
F1 F 0.5291(4) 0.6981(6) -0.0228(3) 0.240(5) Uani 1 1 d . . .
F2 F 0.4411(4) 0.6841(7) 0.0648(3) 0.271(6) Uani 1 1 d . . .
F3 F 0.4919(7) 0.6131(4) 0.0238(6) 0.296(6) Uani 1 1 d . . .
F4 F 0.4767(6) 0.7582(4) 0.0176(5) 0.270(5) Uani 1 1 d . . .
F5 F 0.5502(4) 0.6906(7) 0.0607(3) 0.256(5) Uani 1 1 d . . .
F6 F 0.4197(4) 0.6781(4) -0.0207(3) 0.209(4) Uani 1 1 d . . .
P2 P 0.5164(4) 0.9829(3) 0.0149(2) 0.126(3) Uani 0.50 1 d PD B -1
F7 F 0.4570(6) 1.0341(6) 0.0245(6) 0.160(6) Uani 0.50 1 d PD B -1
F8 F 0.5200(9) 0.9617(10) 0.0732(4) 0.244(8) Uani 0.50 1 d PD B -1
F9 F 0.4590(6) 0.9323(6) -0.0021(6) 0.188(6) Uani 0.50 1 d PD B -1
F10 F 0.5726(6) 0.9334(6) 0.0028(5) 0.160(6) Uani 0.50 1 d PD B -1
F11 F 0.5212(12) 1.0176(10) -0.0391(6) 0.244(8) Uani 0.50 1 d PD B -1
F12 F 0.5703(6) 1.0283(7) 0.0439(6) 0.188(6) Uani 0.50 1 d PD B -1

loop_
_atom_site_aniso_label
_atom_site_aniso_U_11
_atom_site_aniso_U_22
_atom_site_aniso_U_33
_atom_site_aniso_U_23
_atom_site_aniso_U_13
_atom_site_aniso_U_12
Cu1 0.0332(4) 0.0399(4) 0.0385(4) 0.000 0.0053(3) 0.000
Cu2 0.0343(3) 0.0397(3) 0.0488(4) -0.0019(3) 0.0074(2) 0.0012(2)
N2 0.051(3) 0.051(3) 0.077(3) 0.012(2) 0.027(2) 0.002(2)
C8 0.063(4) 0.062(3) 0.073(4) 0.011(3) 0.034(3) 0.000(3)
N4 0.043(2) 0.041(2) 0.059(3) -0.0003(19) 0.0207(19) 0.0017(18)
N5 0.037(2) 0.043(2) 0.045(2) 0.0011(18) 0.0008(17) 0.0012(17)
C20 0.050(3) 0.053(3) 0.042(3) 0.004(2) 0.005(2) 0.002(2)
N7 0.045(2) 0.046(2) 0.042(2) 0.0089(18) 0.0065(18) -0.0053(19)
N8 0.053(3) 0.054(3) 0.062(3) 0.015(2) 0.005(2) -0.006(2)
N9 0.041(2) 0.042(2) 0.043(2) -0.0036(18) 0.0070(17) 0.0042(17)
C35 0.059(3) 0.041(3) 0.047(3) -0.002(2) 0.006(2) -0.001(2)
N11 0.044(2) 0.046(2) 0.052(2) -0.007(2) -0.0068(19) 0.0021(18)
N12 0.052(3) 0.051(3) 0.075(3) -0.014(2) -0.011(2) 0.003(2)
C10 0.066(4) 0.064(3) 0.063(3) -0.009(3) 0.033(3) -0.007(3)
C11 0.043(3) 0.037(2) 0.043(3) -0.006(2) 0.007(2) -0.011(2)
C12 0.041(3) 0.043(3) 0.103(5) 0.008(3) 0.021(3) 0.006(2)
C13 0.057(4) 0.071(4) 0.173(8) 0.015(5) 0.046(5) 0.023(4)
C14 0.055(5) 0.105(7) 0.287(16) 0.048(9) 0.046(8) 0.028(5)
C15 0.049(5) 0.116(7) 0.218(12) 0.061(8) -0.017(6) 0.021(5)
C16 0.054(4) 0.089(5) 0.128(6) 0.038(5) -0.018(4) 0.000(4)
C17 0.040(3) 0.043(3) 0.099(5) 0.010(3) -0.005(3) 0.001(2)
C18 0.053(3) 0.065(3) 0.039(3) 0.001(2) -0.004(2) -0.009(3)
C19 0.068(4) 0.082(4) 0.049(3) 0.025(3) 0.004(3) -0.001(3)
N6 0.058(3) 0.067(3) 0.065(3) 0.027(3) 0.008(2) -0.004(2)
C21 0.086(5) 0.081(5) 0.110(6) 0.050(4) 0.016(4) -0.015(4)
C22 0.072(4) 0.084(4) 0.068(4) 0.031(4) 0.016(3) -0.020(4)
C23 0.097(6) 0.089(5) 0.091(5) 0.007(4) 0.026(4) -0.028(5)
C24 0.091(7) 0.123(8) 0.122(8) 0.011(6) 0.011(6) -0.041(6)
C25 0.073(6) 0.167(10) 0.117(7) 0.024(7) 0.027(5) -0.019(6)
C26 0.116(8) 0.148(8) 0.100(6) 0.000(6) 0.053(6) -0.003(7)
C27 0.087(6) 0.136(7) 0.071(5) 0.003(5) 0.013(4) -0.026(5)
C28 0.093(6) 0.115(7) 0.082(5) 0.010(5) -0.016(4) -0.016(5)
C29 0.219(14) 0.150(11) 0.138(9) 0.086(9) -0.080(10) -0.066(9)
C30 0.253(17) 0.110(10) 0.243(18) 0.076(10) -0.127(16) -0.017(10)
C31 0.149(11) 0.120(10) 0.246(17) 0.018(10) -0.077(11) 0.054(9)
C32 0.077(6) 0.109(7) 0.166(9) -0.008(6) -0.030(5) 0.018(5)
C33 0.070(4) 0.079(4) 0.069(4) -0.007(3) -0.028(3) 0.004(4)
C34 0.071(4) 0.069(4) 0.089(5) -0.006(4) -0.033(4) -0.007(3)
N10 0.061(3) 0.051(3) 0.068(3) -0.005(2) -0.017(2) 0.002(2)
C36 0.076(4) 0.052(3) 0.054(3) -0.004(3) -0.008(3) 0.001(3)
C37 0.054(3) 0.056(3) 0.043(3) -0.005(2) 0.010(2) 0.001(2)
C38 0.029(3) 0.054(4) 0.045(4) 0.000 0.012(3) 0.000
C39 0.032(2) 0.041(3) 0.059(3) -0.002(2) 0.002(2) 0.005(2)
C40 0.045(3) 0.052(3) 0.078(4) -0.012(3) 0.003(3) 0.006(2)
C41 0.062(4) 0.044(3) 0.106(5) -0.007(3) 0.004(4) 0.003(3)
N1A 0.048(8) 0.046(6) 0.065(9) -0.008(7) 0.015(6) -0.011(5)
C6B 0.057(8) 0.054(7) 0.064(8) 0.005(7) 0.021(6) -0.023(6)
C5B 0.094(9) 0.071(7) 0.073(7) 0.012(6) 0.030(6) -0.002(6)
C4B 0.084(7) 0.074(6) 0.067(5) 0.006(5) 0.007(5) -0.022(5)
C3B 0.085(11) 0.123(14) 0.114(13) 0.015(11) 0.009(10) -0.058(10)
C2B 0.067(10) 0.145(15) 0.119(13) 0.008(12) 0.039(9) -0.010(10)
C1B 0.089(10) 0.096(10) 0.059(7) -0.017(7) 0.023(7) -0.020(8)
C7B 0.082(10) 0.071(9) 0.091(11) 0.037(8) 0.007(9) -0.025(8)
N3B 0.084(7) 0.074(6) 0.067(5) 0.006(5) 0.007(5) -0.022(5)
C9B 0.094(9) 0.071(7) 0.073(7) 0.012(6) 0.030(6) -0.002(6)
N1B 0.061(9) 0.054(7) 0.066(10) -0.009(8) 0.014(7) -0.020(6)
C6A 0.076(11) 0.055(8) 0.122(14) 0.012(9) 0.049(11) -0.014(8)
C5A 0.118(14) 0.081(11) 0.18(2) 0.010(12) 0.086(14) -0.019(10)
C4A 0.16(2) 0.090(12) 0.16(2) 0.043(13) 0.114(17) 0.010(12)
C3A 0.140(19) 0.083(16) 0.135(15) 0.024(13) 0.028(15) 0.006(14)
C2A 0.120(15) 0.140(16) 0.117(14) 0.054(12) 0.042(12) 0.048(12)
C1A 0.102(14) 0.104(12) 0.115(14) 0.030(11) 0.050(11) 0.019(10)
C7A 0.082(11) 0.072(9) 0.114(13) 0.012(9) 0.037(10) -0.037(8)
N3A 0.072(7) 0.061(7) 0.080(8) 0.003(6) 0.042(6) -0.016(6)
C9A 0.076(12) 0.095(12) 0.097(13) 0.020(11) 0.066(9) 0.013(10)
P1 0.1023(15) 0.0954(14) 0.0661(11) 0.0014(10) 0.0170(10) 0.0238(11)
F1 0.158(6) 0.452(16) 0.120(5) 0.000(7) 0.051(4) -0.053(8)
F2 0.166(7) 0.548(19) 0.113(5) 0.045(8) 0.068(5) 0.080(9)
F3 0.292(12) 0.114(6) 0.470(18) 0.074(8) 0.011(13) 0.047(7)
F4 0.325(13) 0.109(5) 0.374(14) -0.056(7) 0.037(11) 0.030(7)
F5 0.119(5) 0.484(17) 0.149(6) 0.084(8) -0.041(4) -0.001(8)
F6 0.190(7) 0.249(8) 0.160(5) 0.095(6) -0.067(5) -0.116(6)
P2 0.149(7) 0.116(6) 0.136(7) -0.050(4) 0.100(6) -0.046(5)
F7 0.120(10) 0.179(13) 0.191(13) -0.086(10) 0.053(9) 0.009(7)
F8 0.27(2) 0.34(2) 0.135(12) -0.023(15) 0.083(13) 0.106(16)
F9 0.203(12) 0.187(13) 0.190(13) -0.086(10) 0.088(11) -0.094(10)
F10 0.120(10) 0.179(13) 0.191(13) -0.086(10) 0.053(9) 0.009(7)
F11 0.27(2) 0.34(2) 0.135(12) -0.023(15) 0.083(13) 0.106(16)
F12 0.203(12) 0.187(13) 0.190(13) -0.086(10) 0.088(11) -0.094(10)

loop_
_atom_type_symbol
_atom_type_description
_atom_type_scat_dispersion_real
_atom_type_scat_dispersion_imag
_atom_type_scat_source
C C 0.0033 0.0016 'International Tables Vol C Tables 4.2.6.8 and 6.1.1.4'
H H 0.0000 0.0000 'International Tables Vol C Tables 4.2.6.8 and 6.1.1.4'
Cu Cu 0.3201 1.2651 'International Tables Vol C Tables 4.2.6.8 and 6.1.1.4'
F F 0.0171 0.0103 'International Tables Vol C Tables 4.2.6.8 and 6.1.1.4'
N N 0.0061 0.0033 'International Tables Vol C Tables 4.2.6.8 and 6.1.1.4'
P P 0.1023 0.0942 'International Tables Vol C Tables 4.2.6.8 and 6.1.1.4'

loop_
_geom_angle_atom_site_label_1
_geom_angle_atom_site_label_2
_geom_angle_atom_site_label_3
_geom_angle
_geom_angle_site_symmetry_1
_geom_angle_site_symmetry_3
C11 Cu1 C11 165.2(3) 2_655 .
C11 Cu1 N7 91.43(17) 2_655 2_655
C11 Cu1 N7 98.02(17) . 2_655
C11 Cu1 N7 98.02(17) 2_655 .
C11 Cu1 N7 91.43(17) . .
N7 Cu1 N7 100.5(2) 2_655 .
C11 Cu1 Cu2 112.38(13) 2_655 .
C11 Cu1 Cu2 52.84(13) . .
N7 Cu1 Cu2 124.74(11) 2_655 .
N7 Cu1 Cu2 122.70(11) . .
C11 Cu1 Cu2 52.84(13) 2_655 2_655
C11 Cu1 Cu2 112.38(13) . 2_655
N7 Cu1 Cu2 122.70(11) 2_655 2_655
N7 Cu1 Cu2 124.74(11) . 2_655
Cu2 Cu1 Cu2 59.59(3) . 2_655
C38 Cu2 C11 164.61(17) . .
C38 Cu2 N2 98.73(14) . .
C11 Cu2 N2 92.42(17) . .
C38 Cu2 N11 91.91(13) . .
C11 Cu2 N11 96.68(17) . .
N2 Cu2 N11 99.59(18) . .
C38 Cu2 Cu2 52.75(12) . 2_655
C11 Cu2 Cu2 111.98(12) . 2_655
N2 Cu2 Cu2 125.36(14) . 2_655
N11 Cu2 Cu2 123.37(12) . 2_655
C38 Cu2 Cu1 112.95(12) . .
C11 Cu2 Cu1 51.82(12) . .
N2 Cu2 Cu1 120.27(13) . .
N11 Cu2 Cu1 126.87(12) . .
Cu2 Cu2 Cu1 60.205(15) 2_655 .
N1A N2 C8 105.7(8) . .
N1A N2 N1B 28.0(6) . .
C8 N2 N1B 115.3(8) . .
N1A N2 Cu2 130.1(8) . .
C8 N2 Cu2 122.1(4) . .
N1B N2 Cu2 121.2(8) . .
N2 C8 C9B 109.8(10) . .
N2 C8 C9A 101.4(9) . .
C9B C8 C9A 31.7(8) . .
N2 C8 C10 120.5(5) . .
C9B C8 C10 126.9(10) . .
C9A C8 C10 135.9(9) . .
C11 N4 C12 111.4(4) . .
C11 N4 C10 123.8(4) . .
C12 N4 C10 124.2(4) . .
C11 N5 C17 111.1(4) . .
C11 N5 C18 123.2(4) . .
C17 N5 C18 125.6(4) . .
C19 C20 N7 107.6(5) . .
C19 C20 C18 133.6(5) . .
N7 C20 C18 118.6(4) . .
N8 N7 C20 109.7(4) . .
N8 N7 Cu1 126.8(3) . .
C20 N7 Cu1 123.3(3) . .
N7 N8 N6 106.1(4) . .
C38 N9 C39 110.9(4) . .
C38 N9 C37 124.3(4) . .
C39 N9 C37 124.4(4) . .
N11 C35 C36 107.3(5) . .
N11 C35 C37 119.8(4) . .
C36 C35 C37 132.9(5) . .
N12 N11 C35 110.3(4) . .
N12 N11 Cu2 127.7(3) . .
C35 N11 Cu2 122.0(3) . .
N11 N12 N10 105.6(4) . .
N4 C10 C8 111.2(5) . .
N4 C11 N5 105.3(4) . .
N4 C11 Cu1 123.0(3) . .
N5 C11 Cu1 116.0(3) . .
N4 C11 Cu2 114.8(3) . .
N5 C11 Cu2 121.1(3) . .
Cu1 C11 Cu2 75.34(16) . .
N4 C12 C13 132.1(7) . .
N4 C12 C17 106.2(4) . .
C13 C12 C17 121.6(6) . .
C12 C13 C14 115.1(9) . .
C15 C14 C13 123.3(8) . .
C14 C15 C16 121.7(8) . .
C17 C16 C15 116.2(9) . .
C16 C17 N5 132.1(7) . .
C16 C17 C12 121.9(6) . .
N5 C17 C12 106.0(5) . .
N5 C18 C20 110.4(4) . .
N6 C19 C20 104.9(5) . .
N8 N6 C19 111.6(4) . .
N8 N6 C21 118.7(5) . .
C19 N6 C21 129.7(5) . .
N6 C21 C22 111.7(5) . .
C27 C22 C23 119.1(7) . .
C27 C22 C21 121.5(7) . .
C23 C22 C21 119.3(8) . .
C24 C23 C22 119.9(8) . .
C25 C24 C23 122.3(9) . .
C24 C25 C26 119.1(9) . .
C27 C26 C25 118.9(9) . .
C22 C27 C26 120.7(8) . .
C29 C28 C33 120.3(11) . .
C28 C29 C30 118.9(14) . .
C31 C30 C29 122.0(13) . .
C30 C31 C32 120.0(14) . .
C31 C32 C33 120.4(12) . .
C28 C33 C32 118.2(8) . .
C28 C33 C34 122.1(7) . .
C32 C33 C34 119.7(8) . .
N10 C34 C33 110.7(5) . .
N12 N10 C36 112.0(4) . .
N12 N10 C34 120.1(5) . .
C36 N10 C34 127.9(5) . .
N10 C36 C35 104.8(5) . .
N9 C37 C35 110.5(4) . .
N9 C38 N9 105.7(6) 2_655 .
N9 C38 Cu2 114.7(2) 2_655 2_655
N9 C38 Cu2 123.0(2) . 2_655
N9 C38 Cu2 123.0(2) 2_655 .
N9 C38 Cu2 114.7(2) . .
Cu2 C38 Cu2 74.5(2) 2_655 .
C39 C39 C40 121.2(3) 2_655 .
C39 C39 N9 106.3(3) 2_655 .
C40 C39 N9 132.5(5) . .
C41 C40 C39 118.4(6) . .
C40 C41 C41 120.3(4) . 2_655
N2 N1A N3B 109.8(13) . .
C5B C6B C1B 120.0 . .
C5B C6B C7B 121.5(9) . .
C1B C6B C7B 118.5(9) . .
C6B C5B C4B 120.0 . .
C3B C4B C5B 120.0 . .
C2B C3B C4B 120.0 . .
C3B C2B C1B 120.0 . .
C2B C1B C6B 120.0 . .
C6B C7B N3B 111.0(11) . .
C9B N3B N1A 112.6(14) . .
C9B N3B C7B 125.8(15) . .
N1A N3B C7B 121.6(14) . .
N3B C9B C8 101.7(15) . .
N3A N1B N2 101.6(12) . .
C5A C6A C1A 120.0 . .
C5A C6A C7A 121.6(10) . .
C1A C6A C7A 118.4(10) . .
C4A C5A C6A 120.0 . .
C5A C4A C3A 120.0 . .
C4A C3A C2A 120.0 . .
C1A C2A C3A 120.0 . .
C2A C1A C6A 120.0 . .
N3A C7A C6A 113.9(13) . .
C9A N3A N1B 111.6(11) . .
C9A N3A C7A 126.3(12) . .
N1B N3A C7A 122.1(13) . .
N3A C9A C8 109.9(11) . .
F3 P1 F4 179.2(8) . .
F3 P1 F2 89.7(7) . .
F4 P1 F2 89.5(7) . .
F3 P1 F1 98.8(7) . .
F4 P1 F1 82.0(7) . .
F2 P1 F1 171.2(8) . .
F3 P1 F5 88.0(7) . .
F4 P1 F5 92.0(7) . .
F2 P1 F5 89.7(5) . .
F1 P1 F5 88.6(4) . .
F3 P1 F6 90.2(6) . .
F4 P1 F6 89.8(6) . .
F2 P1 F6 91.3(5) . .
F1 P1 F6 90.7(4) . .
F5 P1 F6 178.0(7) . .
F12 P2 F9 167.2(8) . .
F12 P2 F8 76.3(10) . .
F9 P2 F8 91.0(8) . .
F12 P2 F10 92.3(7) . .
F9 P2 F10 90.4(7) . .
F8 P2 F10 94.1(7) . .
F12 P2 F11 91.9(12) . .
F9 P2 F11 100.6(12) . .
F8 P2 F11 167.9(15) . .
F10 P2 F11 89.4(7) . .
F12 P2 F7 89.3(7) . .
F9 P2 F7 88.5(6) . .
F8 P2 F7 88.5(7) . .
F10 P2 F7 177.3(8) . .
F11 P2 F7 88.4(6) . .

loop_
_geom_bond_atom_site_label_1
_geom_bond_atom_site_label_2
_geom_bond_distance
_geom_bond_site_symmetry_2
Cu1 C11 2.055(5) 2_655
Cu1 C11 2.055(5) .
Cu1 N7 2.085(4) 2_655
Cu1 N7 2.085(4) .
Cu1 Cu2 2.5295(8) .
Cu1 Cu2 2.5295(8) 2_655
Cu2 C38 2.076(5) .
Cu2 C11 2.084(5) .
Cu2 N2 2.102(4) .
Cu2 N11 2.111(4) .
Cu2 Cu2 2.5138(11) 2_655
N2 N1A 1.286(17) .
N2 C8 1.355(7) .
N2 N1B 1.406(16) .
C8 C9B 1.403(19) .
C8 C9A 1.417(17) .
C8 C10 1.482(8) .
N4 C11 1.355(6) .
N4 C12 1.379(7) .
N4 C10 1.442(7) .
N5 C11 1.362(6) .
N5 C17 1.384(7) .
N5 C18 1.472(6) .
C20 C19 1.352(7) .
C20 N7 1.356(6) .
C20 C18 1.498(7) .
N7 N8 1.315(6) .
N8 N6 1.324(6) .
N9 C38 1.355(6) .
N9 C39 1.390(6) .
N9 C37 1.456(6) .
C35 N11 1.344(6) .
C35 C36 1.370(7) .
C35 C37 1.492(7) .
N11 N12 1.319(6) .
N12 N10 1.331(6) .
C12 C13 1.382(8) .
C12 C17 1.394(9) .
C13 C14 1.388(14) .
C14 C15 1.354(15) .
C15 C16 1.384(13) .
C16 C17 1.374(8) .
C19 N6 1.348(7) .
N6 C21 1.483(7) .
C21 C22 1.499(10) .
C22 C27 1.370(11) .
C22 C23 1.387(10) .
C23 C24 1.364(12) .
C24 C25 1.331(13) .
C25 C26 1.417(13) .
C26 C27 1.380(12) .
C28 C29 1.356(13) .
C28 C33 1.379(11) .
C29 C30 1.36(2) .
C30 C31 1.33(2) .
C31 C32 1.345(15) .
C32 C33 1.387(11) .
C33 C34 1.513(9) .
C34 N10 1.466(7) .
N10 C36 1.335(7) .
C38 N9 1.355(6) 2_655
C38 Cu2 2.076(5) 2_655
C39 C39 1.379(10) 2_655
C39 C40 1.381(7) .
C40 C41 1.355(8) .
C41 C41 1.441(13) 2_655
N1A N3B 1.32(2) .
C6B C5B 1.3900 .
C6B C1B 1.3900 .
C6B C7B 1.500(17) .
C5B C4B 1.3900 .
C4B C3B 1.3900 .
C3B C2B 1.3900 .
C2B C1B 1.3900 .
C7B N3B 1.502(16) .
N3B C9B 1.30(2) .
N1B N3A 1.36(2) .
C6A C5A 1.3900 .
C6A C1A 1.3900 .
C6A C7A 1.451(19) .
C5A C4A 1.3900 .
C4A C3A 1.3900 .
C3A C2A 1.3900 .
C2A C1A 1.3900 .
C7A N3A 1.447(16) .
N3A C9A 1.35(2) .
P1 F3 1.483(8) .
P1 F4 1.490(8) .
P1 F2 1.504(6) .
P1 F1 1.510(7) .
P1 F5 1.522(7) .
P1 F6 1.529(6) .
P2 F12 1.509(10) .
P2 F9 1.533(10) .
P2 F8 1.541(11) .
P2 F10 1.546(11) .
P2 F11 1.563(12) .
P2 F7 1.595(11) .

loop_
_platon_squeeze_void_nr
_platon_squeeze_void_average_x
_platon_squeeze_void_average_y
_platon_squeeze_void_average_z
_platon_squeeze_void_volume
_platon_squeeze_void_count_electrons
_platon_squeeze_void_content
1 0.000 -0.035 0.250 379 44 ' '
2 0.000 0.035 0.750 379 44 ' '
3 0.500 0.465 0.250 379 44 ' '
4 0.500 0.535 0.750 379 44 ' '
